data_2211877
loop_
_publ_author_name
'Silva, Luiz Everson da'
'Joussef, Antonio Carlos'
'Rebelo, Ricardo Andrade'
'Foro, Sabine'
'Schmidt, Boris'

_publ_section_title
;
 Aquabis(2-methylquinolin-8-olato-\k^2^<i>N</i>,<i>O</i>)zinc(II)
;
_journal_coeditor_code LH2214
_journal_issue 1
_journal_name_full 'Acta Crystallographica Section E'
_journal_page_first m129
_journal_page_last m131
_journal_paper_doi 10.1107/S1600536806045818
_journal_volume 63
_journal_year 2007
_chemical_formula_iupac '[Zn (C10 H8 N O)2 (H2 O)]'
_chemical_formula_moiety 'C20 H18 N2 O3 Zn'
_chemical_formula_sum 'C20 H18 N2 O3 Zn'
_chemical_formula_weight 399.73
_chemical_name_systematic
;
Aquabis(2-methylquinolin-8-olato-\k^2^N,O)zinc(II)
;
_space_group_IT_number 60
_symmetry_cell_setting orthorhombic
_symmetry_space_group_name_Hall '-P 2n 2ab'
_symmetry_space_group_name_H-M 'P b c n'
_atom_sites_solution_hydrogens geom
_atom_sites_solution_primary direct
_atom_sites_solution_secondary difmap
_audit_creation_method SHELXL97
_cell_angle_alpha 90.00
_cell_angle_beta 90.00
_cell_angle_gamma 90.00
_cell_formula_units_Z 4
_cell_length_a 7.2840(10)
_cell_length_b 9.131(2)
_cell_length_c 25.199(5)
_cell_measurement_reflns_used 25
_cell_measurement_temperature 299(2)
_cell_measurement_theta_max 23.05
_cell_measurement_theta_min 3.50
_cell_volume 1676.0(5)
_computing_cell_refinement 'CAD-4-PC Software'
_computing_data_collection 'CAD-4-PC Software (Enraf--Nonius, 1996)'
_computing_data_reduction 'REDU4 (Stoe & Cie, 1987)'
_computing_molecular_graphics 'PLATON (Spek, 2003)'
_computing_publication_material SHELXL97
_computing_structure_refinement 'SHELXL97 (Sheldrick, 1997)'
_computing_structure_solution 'SHELXS97 (Sheldrick, 1997)'
_diffrn_ambient_temperature 299(2)
_diffrn_measured_fraction_theta_full 0.999
_diffrn_measured_fraction_theta_max 0.999
_diffrn_measurement_device_type 'Enraf--Nonius CAD-4'
_diffrn_measurement_method \w/2\q
_diffrn_radiation_monochromator graphite
_diffrn_radiation_source 'fine-focus sealed tube'
_diffrn_radiation_type CuK\a
_diffrn_radiation_wavelength 1.54180
_diffrn_reflns_av_R_equivalents 0.1981
_diffrn_reflns_av_sigmaI/netI 0.2143
_diffrn_reflns_limit_h_max 8
_diffrn_reflns_limit_h_min 0
_diffrn_reflns_limit_k_max 10
_diffrn_reflns_limit_k_min -10
_diffrn_reflns_limit_l_max 0
_diffrn_reflns_limit_l_min -30
_diffrn_reflns_number 2878
_diffrn_reflns_theta_full 67.04
_diffrn_reflns_theta_max 67.04
_diffrn_reflns_theta_min 3.51
_diffrn_standards_decay_% 1
_diffrn_standards_interval_time 120
_diffrn_standards_number 3
_exptl_absorpt_coefficient_mu 2.233
_exptl_absorpt_correction_T_max 0.841
_exptl_absorpt_correction_T_min 0.615
_exptl_absorpt_correction_type psi-scan
_exptl_absorpt_process_details '(North <i>et al.</i>,  1968)'
_exptl_crystal_colour 'light red'
_exptl_crystal_density_diffrn 1.584
_exptl_crystal_density_method 'not measured'
_exptl_crystal_description laminar
_exptl_crystal_F_000 824
_exptl_crystal_size_max 0.20
_exptl_crystal_size_mid 0.10
_exptl_crystal_size_min 0.08
_refine_diff_density_max 0.767
_refine_diff_density_min -0.593
_refine_ls_extinction_method none
_refine_ls_goodness_of_fit_ref 0.926
_refine_ls_hydrogen_treatment mixed
_refine_ls_matrix_type full
_refine_ls_number_parameters 122
_refine_ls_number_reflns 1499
_refine_ls_number_restraints 0
_refine_ls_restrained_S_all 0.926
_refine_ls_R_factor_all 0.1860
_refine_ls_R_factor_gt 0.0621
_refine_ls_shift/su_max 0.010
_refine_ls_shift/su_mean 0.002
_refine_ls_structure_factor_coef Fsqd
_refine_ls_weighting_details 'calc w = 1/[\s^2^(Fo^2^)+(0.0499P)^2^] where P=(Fo^2^+2Fc^2^)/3'
_refine_ls_weighting_scheme calc
_refine_ls_wR_factor_gt 0.1168
_refine_ls_wR_factor_ref 0.1536
_reflns_number_gt 655
_reflns_number_total 1499
_reflns_threshold_expression I>2\s(I)
_cod_data_source_file lh2214.cif
_cod_data_source_block I
_cod_database_code 2211877
_cod_database_fobs_code 2211877

loop_
_symmetry_equiv_pos_as_xyz
'x, y, z'
'-x+1/2, -y+1/2, z+1/2'
'x+1/2, -y+1/2, -z'
'-x, y, -z+1/2'
'-x, -y, -z'
'x-1/2, y-1/2, -z-1/2'
'-x-1/2, y-1/2, z'
'x, -y, z-1/2'

loop_
_atom_site_type_symbol
_atom_site_label
_atom_site_fract_x
_atom_site_fract_y
_atom_site_fract_z
_atom_site_U_iso_or_equiv
_atom_site_adp_type
_atom_site_calc_flag
_atom_site_refinement_flags
_atom_site_occupancy
C C1 0.2017(11) 0.5880(8) 0.3373(3) 0.0290(18) Uani d . 1
C C2 0.3321(10) 0.5277(8) 0.3695(3) 0.0356(19) Uani d . 1
H H2 0.4364 0.4866 0.3542 0.043 Uiso calc R 1
C C3 0.3128(13) 0.5260(9) 0.4260(3) 0.045(2) Uani d . 1
H H3 0.4059 0.4862 0.4467 0.054 Uiso calc R 1
C C4 0.1619(13) 0.5813(9) 0.4497(3) 0.041(2) Uani d . 1
H H4 0.1521 0.5802 0.4865 0.049 Uiso calc R 1
C C5 0.0200(14) 0.6402(7) 0.4190(3) 0.0316(18) Uani d . 1
C C6 -0.1453(12) 0.6995(10) 0.4389(3) 0.043(2) Uani d . 1
H H6 -0.1646 0.7024 0.4754 0.052 Uiso calc R 1
C C7 -0.2764(12) 0.7524(9) 0.4058(3) 0.042(2) Uani d . 1
H H7 -0.3853 0.7889 0.4198 0.051 Uiso calc R 1
C C8 -0.2493(12) 0.7524(8) 0.3502(3) 0.0346(18) Uani d . 1
C C9 0.0404(9) 0.6426(8) 0.3634(3) 0.0291(19) Uani d . 1
C C10 -0.3866(10) 0.8113(9) 0.3134(3) 0.0383(18) Uani d . 1
H H10A -0.4063 0.9132 0.3208 0.046 Uiso calc R 1
H H10B -0.4999 0.7588 0.3176 0.046 Uiso calc R 1
H H10C -0.3435 0.8004 0.2776 0.046 Uiso calc R 1
N N1 -0.0946(8) 0.6978(7) 0.3293(2) 0.0268(12) Uani d . 1
O O1 0.2136(7) 0.5955(5) 0.28543(19) 0.0292(12) Uani d . 1
O O2 0.0000 0.9280(7) 0.2500 0.0361(18) Uani d S 1
H H2O 0.092(11) 0.985(7) 0.263(3) 0.043 Uiso d . 1
Zn Zn1 0.0000 0.69771(16) 0.2500 0.0260(4) Uani d S 1

loop_
_atom_site_aniso_label
_atom_site_aniso_U_11
_atom_site_aniso_U_22
_atom_site_aniso_U_33
_atom_site_aniso_U_12
_atom_site_aniso_U_13
_atom_site_aniso_U_23
C1 0.020(4) 0.027(5) 0.040(4) -0.009(4) 0.002(4) -0.006(3)
C2 0.022(4) 0.029(4) 0.056(5) 0.016(4) 0.002(4) 0.004(4)
C3 0.043(5) 0.038(5) 0.055(5) 0.002(5) -0.016(5) 0.014(4)
C4 0.045(6) 0.042(5) 0.035(4) 0.003(4) -0.005(4) 0.001(4)
C5 0.033(5) 0.025(3) 0.037(4) 0.008(4) -0.003(4) -0.002(3)
C6 0.051(5) 0.045(5) 0.033(4) 0.000(6) 0.014(4) 0.001(4)
C7 0.032(5) 0.057(5) 0.037(4) 0.005(5) 0.007(4) -0.003(4)
C8 0.030(4) 0.020(3) 0.053(5) 0.001(4) 0.007(4) -0.003(3)
C9 0.022(5) 0.030(3) 0.035(4) 0.005(3) -0.004(3) -0.009(3)
C10 0.031(4) 0.033(4) 0.050(4) 0.009(5) -0.004(4) 0.000(4)
N1 0.020(3) 0.022(3) 0.038(3) 0.002(4) -0.002(3) -0.002(3)
O1 0.025(3) 0.029(3) 0.034(3) 0.003(3) 0.001(2) 0.002(2)
O2 0.028(4) 0.022(4) 0.058(5) 0.000 -0.023(5) 0.000
Zn1 0.0224(6) 0.0234(6) 0.0321(6) 0.000 0.0005(9) 0.000

loop_
_atom_type_symbol
_atom_type_description
_atom_type_scat_dispersion_real
_atom_type_scat_dispersion_imag
_atom_type_scat_source
C C 0.0181 0.0091 'International Tables Vol C Tables 4.2.6.8 and 6.1.1.4'
H H 0.0000 0.0000 'International Tables Vol C Tables 4.2.6.8 and 6.1.1.4'
N N 0.0311 0.0180 'International Tables Vol C Tables 4.2.6.8 and 6.1.1.4'
O O 0.0492 0.0322 'International Tables Vol C Tables 4.2.6.8 and 6.1.1.4'
Zn Zn -1.5491 0.6778 'International Tables Vol C Tables 4.2.6.8 and 6.1.1.4'

loop_
_geom_angle_atom_site_label_1
_geom_angle_atom_site_label_2
_geom_angle_atom_site_label_3
_geom_angle_site_symmetry_1
_geom_angle_site_symmetry_3
_geom_angle
_geom_angle_publ_flag
O1 C1 C2 . . 124.5(7) ?
O1 C1 C9 . . 119.5(7) ?
C2 C1 C9 . . 115.9(7) ?
C1 C2 C3 . . 121.8(8) ?
C1 C2 H2 . . 119.1 ?
C3 C2 H2 . . 119.1 ?
C4 C3 C2 . . 121.1(8) ?
C4 C3 H3 . . 119.4 ?
C2 C3 H3 . . 119.4 ?
C3 C4 C5 . . 120.0(7) ?
C3 C4 H4 . . 120.0 ?
C5 C4 H4 . . 120.0 ?
C4 C5 C9 . . 118.6(8) ?
C4 C5 C6 . . 125.5(7) ?
C9 C5 C6 . . 115.9(7) ?
C7 C6 C5 . . 121.2(7) ?
C7 C6 H6 . . 119.4 ?
C5 C6 H6 . . 119.4 ?
C6 C7 C8 . . 120.7(8) ?
C6 C7 H7 . . 119.6 ?
C8 C7 H7 . . 119.6 ?
N1 C8 C7 . . 120.4(7) ?
N1 C8 C10 . . 117.5(7) ?
C7 C8 C10 . . 122.1(7) ?
N1 C9 C5 . . 122.8(7) ?
N1 C9 C1 . . 114.7(6) ?
C5 C9 C1 . . 122.4(7) ?
C8 C10 H10A . . 109.5 ?
C8 C10 H10B . . 109.5 ?
H10A C10 H10B . . 109.5 ?
C8 C10 H10C . . 109.5 ?
H10A C10 H10C . . 109.5 ?
H10B C10 H10C . . 109.5 ?
C8 N1 C9 . . 119.0(6) ?
C8 N1 Zn1 . . 130.2(5) ?
C9 N1 Zn1 . . 110.6(5) ?
C1 O1 Zn1 . . 114.4(5) ?
Zn1 O2 H2O . . 125(5) ?
O1 Zn1 O1 4 . 125.0(3) y
O1 Zn1 O2 4 . 117.48(14) ?
O1 Zn1 O2 . . 117.48(14) y
O1 Zn1 N1 4 . 99.6(2) y
O1 Zn1 N1 . . 80.4(2) y
O2 Zn1 N1 . . 89.97(18) y
O1 Zn1 N1 4 4 80.4(2) ?
O1 Zn1 N1 . 4 99.6(2) ?
O2 Zn1 N1 . 4 89.97(18) ?
N1 Zn1 N1 . 4 179.9(4) y

loop_
_geom_bond_atom_site_label_1
_geom_bond_atom_site_label_2
_geom_bond_site_symmetry_2
_geom_bond_distance
_geom_bond_publ_flag
C1 O1 . 1.311(8) ?
C1 C2 . 1.365(10) ?
C1 C9 . 1.437(10) ?
C2 C3 . 1.432(11) ?
C2 H2 . 0.9300 ?
C3 C4 . 1.349(11) ?
C3 H3 . 0.9300 ?
C4 C5 . 1.399(11) ?
C4 H4 . 0.9300 ?
C5 C9 . 1.409(10) ?
C5 C6 . 1.412(12) ?
C6 C7 . 1.357(11) ?
C6 H6 . 0.9300 ?
C7 C8 . 1.416(9) ?
C7 H7 . 0.9300 ?
C8 N1 . 1.339(10) ?
C8 C10 . 1.466(10) ?
C9 N1 . 1.400(9) ?
C10 H10A . 0.9600 ?
C10 H10B . 0.9600 ?
C10 H10C . 0.9600 ?
N1 Zn1 . 2.114(5) y
O1 Zn1 . 2.022(5) y
O2 Zn1 . 2.103(6) y
O2 H2O . 0.92(7) ?
Zn1 O1 4 2.022(5) ?
Zn1 N1 4 2.114(5) ?

loop_
_geom_hbond_atom_site_label_D
_geom_hbond_atom_site_label_H
_geom_hbond_atom_site_label_A
_geom_hbond_site_symmetry_A
_geom_hbond_distance_DH
_geom_hbond_distance_HA
_geom_hbond_distance_DA
_geom_hbond_angle_DHA
O2 H2O O1 7_665 0.92(7) 1.82(7) 2.736(6) 176(7)
C10 H10A N1 7_565 0.96 2.61 3.555(10) 169.0

loop_
_geom_torsion_atom_site_label_1
_geom_torsion_atom_site_label_2
_geom_torsion_atom_site_label_3
_geom_torsion_atom_site_label_4
_geom_torsion_site_symmetry_4
_geom_torsion
O1 C1 C2 C3 . 178.5(7)
C9 C1 C2 C3 . -3.1(11)
C1 C2 C3 C4 . 1.6(13)
C2 C3 C4 C5 . 0.6(13)
C3 C4 C5 C9 . -1.1(12)
C3 C4 C5 C6 . 179.2(8)
C4 C5 C6 C7 . -179.0(9)
C9 C5 C6 C7 . 1.3(12)
C5 C6 C7 C8 . -1.4(14)
C6 C7 C8 N1 . 1.2(13)
C6 C7 C8 C10 . -178.8(9)
C4 C5 C9 N1 . 179.3(7)
C6 C5 C9 N1 . -1.0(11)
C4 C5 C9 C1 . -0.5(12)
C6 C5 C9 C1 . 179.2(7)
O1 C1 C9 N1 . 1.3(10)
C2 C1 C9 N1 . -177.3(6)
O1 C1 C9 C5 . -178.9(6)
C2 C1 C9 C5 . 2.5(11)
C7 C8 N1 C9 . -0.9(11)
C10 C8 N1 C9 . 179.1(6)
C7 C8 N1 Zn1 . -173.9(6)
C10 C8 N1 Zn1 . 6.1(11)
C5 C9 N1 C8 . 0.8(11)
C1 C9 N1 C8 . -179.4(6)
C5 C9 N1 Zn1 . 175.1(6)
C1 C9 N1 Zn1 . -5.1(8)
C2 C1 O1 Zn1 . -178.1(6)
C9 C1 O1 Zn1 . 3.5(8)
C1 O1 Zn1 O1 4 -99.9(5)
C1 O1 Zn1 O2 . 80.1(5)
C1 O1 Zn1 N1 . -4.8(5)
C1 O1 Zn1 N1 4 175.2(5)
C8 N1 Zn1 O1 4 -57.1(7)
C9 N1 Zn1 O1 4 129.5(5)
C8 N1 Zn1 O1 . 178.8(7)
C9 N1 Zn1 O1 . 5.3(5)
C8 N1 Zn1 O2 . 60.9(7)
C9 N1 Zn1 O2 . -112.6(5)
